data_4073199
loop_
_publ_author_name
'Khusnutdinova, Julia R.'
'Zavalij, Peter Y.'
'Vedernikov, Andrei N.'

_publ_section_title
;
 C&#x2212;O Coupling of LPtIVMe(OH)X Complexes in Water (X =18OH, OH, OMe;
 L = di(2-pyridyl)methane sulfonate)
;
_journal_issue 14
_journal_name_full Organometallics
_journal_page_first 3466
_journal_paper_doi 10.1021/om070165h
_journal_volume 26
_journal_year 2007
_chemical_formula_moiety 'C23 H23 N4 O8 Pt2 S2, B F4, 6(H2 O)'
_chemical_formula_sum 'C23 H35 B F4 N4 O14 Pt2 S2'
_chemical_formula_weight 1132.66
_chemical_name_common Pt(II)-Pt(IV)-BF4-complex
_chemical_name_systematic
;
Pt(II)-Pt(IV)-BF4-complex
;
_space_group_IT_number 2
_symmetry_cell_setting triclinic
_symmetry_space_group_name_Hall '-P 1'
_symmetry_space_group_name_H-M 'P -1'
_atom_sites_solution_hydrogens geom
_atom_sites_solution_primary direct
_atom_sites_solution_secondary difmap
_audit_creation_method 'SHELXL-97 & ZCIF'
_cell_angle_alpha 111.3060(10)
_cell_angle_beta 106.321(2)
_cell_angle_gamma 96.637(2)
_cell_formula_units_Z 2
_cell_length_a 11.3558(10)
_cell_length_b 11.5175(10)
_cell_length_c 15.3258(14)
_cell_measurement_reflns_used 8439
_cell_measurement_temperature 220(2)
_cell_measurement_theta_max 28.7
_cell_measurement_theta_min 2.4
_cell_volume 1738.3(3)
_computing_cell_refinement 'SAINT (Bruker, 1999)'
_computing_data_collection 'SMART (Bruker, 1999)'
_computing_data_reduction SAINT
_computing_molecular_graphics 'XSHEL (Bruker, 1999)'
_computing_publication_material SHELXL-97
_computing_structure_refinement 'SHELXL-97 (Sheldrick, 1997)'
_computing_structure_solution 'SHELXS-97 (Sheldrick, 1990)'
_diffrn_ambient_temperature 220(2)
_diffrn_detector 'CCD area detector'
_diffrn_detector_area_resol_mean 8.33
_diffrn_detector_type 'Bruker Smart1000'
_diffrn_measured_fraction_theta_full 0.988
_diffrn_measured_fraction_theta_max 0.988
_diffrn_measurement_details 606,606,606
_diffrn_measurement_device_type 'three-circle diffractometer'
_diffrn_measurement_method '\w scans'
_diffrn_measurement_specimen_support 'glass capillary'
_diffrn_orient_matrix_type standard
_diffrn_orient_matrix_UB_11 -0.0826789
_diffrn_orient_matrix_UB_12 -0.0269421
_diffrn_orient_matrix_UB_13 0.0068201
_diffrn_orient_matrix_UB_21 -0.0294514
_diffrn_orient_matrix_UB_22 0.0710952
_diffrn_orient_matrix_UB_23 -0.0156367
_diffrn_orient_matrix_UB_31 -0.0353715
_diffrn_orient_matrix_UB_32 -0.0587387
_diffrn_orient_matrix_UB_33 -0.0727862
_diffrn_radiation_monochromator graphite
_diffrn_radiation_source 'fine-focus sealed tube'
_diffrn_radiation_type MoK\a
_diffrn_radiation_wavelength 0.71073
_diffrn_reflns_av_R_equivalents 0.0000
_diffrn_reflns_av_sigmaI/netI 0.0265
_diffrn_reflns_limit_h_max 12
_diffrn_reflns_limit_h_min -13
_diffrn_reflns_limit_k_max 12
_diffrn_reflns_limit_k_min -13
_diffrn_reflns_limit_l_max 18
_diffrn_reflns_limit_l_min 0
_diffrn_reflns_number 6752
_diffrn_reflns_theta_full 25.00
_diffrn_reflns_theta_max 25.00
_diffrn_reflns_theta_min 2.68
_diffrn_source_current 30
_diffrn_source_voltage 50
_diffrn_standards_decay_% 0.00
_exptl_absorpt_coefficient_mu 8.249
_exptl_absorpt_correction_T_max 0.768
_exptl_absorpt_correction_T_min 0.166
_exptl_absorpt_correction_type multi-scan
_exptl_absorpt_process_details 'SADABS (Sheldrick, 1996)'
_exptl_crystal_colour colorless
_exptl_crystal_density_diffrn 2.164
_exptl_crystal_density_method not-measured
_exptl_crystal_description prism
_exptl_crystal_F_000 1084
_exptl_crystal_id 'Vedernikov/Khusnutdinova Pt(II)-Pt(IV) redoing 1354 from better crystals'
_exptl_crystal_size_max 0.275
_exptl_crystal_size_mid 0.175
_exptl_crystal_size_min 0.032
_refine_diff_density_max 2.366
_refine_diff_density_min -4.534
_refine_diff_density_rms 0.260
_refine_ls_extinction_method none
_refine_ls_goodness_of_fit_ref 1.000
_refine_ls_hydrogen_treatment constr
_refine_ls_matrix_type full
_refine_ls_number_parameters 487
_refine_ls_number_reflns 6759
_refine_ls_number_restraints 58
_refine_ls_restrained_S_all 0.999
_refine_ls_R_factor_all 0.0650
_refine_ls_R_factor_gt 0.0514
_refine_ls_shift/su_max 0.000
_refine_ls_shift/su_mean 0.000
_refine_ls_structure_factor_coef Fsqd
_refine_ls_weighting_details 'w=1/[\s^2^(Fo^2^)+(0.04P)^2^+43.5P], P=(max(Fo^2^,0)+2Fc^2^)/3'
_refine_ls_weighting_scheme calc
_refine_ls_wR_factor_gt 0.1199
_refine_ls_wR_factor_ref 0.1282
_reflns_number_gt 5494
_reflns_number_total 6759
_reflns_threshold_expression >2sigma(I)
_cod_data_source_file om070165hsi20070222_055955.cif
_cod_data_source_block 1366
_cod_depositor_comments
;
The following automatic conversions were performed:

'_symmetry_cell_setting' value 'Triclinic' changed to 'triclinic'
according to /home/saulius/struct/CIF-dictionaries/cif_core.dic
dictionary named 'cif_core.dic' version 2.4.1 from 2010-06-29.

Automatic conversion script
Id: cif_fix_values 1715 2011-07-08 13:25:40Z adriana 
;
_cod_original_sg_symbol_H-M P-1
_cod_database_code 4073199
_diffrn_measurement_total_frames-ccd 1818
_diffrn_measurement_frame_width-ccd 0.3
_diffrn_detector_distance-ccd 4.939
_diffrn_measurement_frame_time-ccd 33
_diffrn_measurement_total_time-ccd 20.28
_diffrn_measurement_frame_size-ccd 512

loop_
_symmetry_equiv_pos_as_xyz
'x, y, z'
'-x, -y, -z'

loop_
_atom_site_label
_atom_site_type_symbol
_atom_site_fract_x
_atom_site_fract_y
_atom_site_fract_z
_atom_site_U_iso_or_equiv
_atom_site_adp_type
_atom_site_occupancy
_atom_site_symmetry_multiplicity
_atom_site_calc_flag
_atom_site_refinement_flags
_atom_site_disorder_assembly
_atom_site_disorder_group
Pt1 Pt 0.19653(5) 0.43192(5) 0.19657(5) 0.02568(14) Uani 1 1 d . A 1
O1 O 0.2438(9) 0.4451(9) 0.3403(6) 0.029(2) Uani 1 1 d . A 1
H1 H 0.3180 0.4395 0.3601 0.044 Uiso 1 1 d R A 1
S1 S 0.2642(4) 0.0695(4) 0.3297(3) 0.0354(7) Uani 1 1 d . A 1
O11 O 0.4031(15) 0.3219(15) 0.1320(13) 0.075(4) Uani 1 1 d . A 1
O12 O 0.5726(10) 0.4600(11) 0.1236(9) 0.053(3) Uani 1 1 d . A 1
O13 O 0.4130(12) 0.3018(12) -0.0281(9) 0.059(4) Uani 1 1 d . A 1
C1 C 0.3491(13) 0.5052(13) 0.0713(11) 0.031(3) Uani 1 1 d . A 1
H1A H 0.3794 0.5465 0.0326 0.038 Uiso 1 1 calc R A 1
N11 N 0.3196(11) 0.5948(10) 0.2333(7) 0.024(2) Uani 1 1 d . A 1
C10 C 0.3476(15) 0.6910(15) 0.3271(12) 0.038(4) Uani 1 1 d . A 1
H10 H 0.3095 0.6775 0.3708 0.046 Uiso 1 1 calc R A 1
C11 C 0.4301(15) 0.8058(14) 0.3573(13) 0.040(3) Uani 1 1 d . A 1
H11 H 0.4483 0.8694 0.4220 0.048 Uiso 1 1 calc R A 1
C12 C 0.4883(12) 0.8314(13) 0.2950(10) 0.024(3) Uani 1 1 d . A 1
H12 H 0.5419 0.9117 0.3143 0.029 Uiso 1 1 calc R A 1
C13 C 0.4614(14) 0.7292(15) 0.2015(12) 0.036(4) Uani 1 1 d . A 1
H13 H 0.5015 0.7394 0.1579 0.043 Uiso 1 1 calc R A 1
C14 C 0.3761(14) 0.6128(13) 0.1721(10) 0.030(3) Uani 1 1 d . A 1
C15 C 0.2136(15) 0.4436(14) 0.0120(10) 0.034(3) Uani 1 1 d . A 1
C16 C 0.1644(16) 0.4249(16) -0.0887(11) 0.043(4) Uani 1 1 d . A 1
H16 H 0.2172 0.4525 -0.1185 0.051 Uiso 1 1 calc R A 1
C17 C 0.0389(17) 0.3663(15) -0.1429(13) 0.046(4) Uani 1 1 d . A 1
H17 H 0.0057 0.3528 -0.2103 0.056 Uiso 1 1 calc R A 1
C18 C -0.0376(16) 0.3277(15) -0.0993(11) 0.044(4) Uani 1 1 d . A 1
H18 H -0.1237 0.2877 -0.1360 0.053 Uiso 1 1 calc R A 1
C19 C 0.0135(15) 0.3481(14) 0.0003(12) 0.037(4) Uani 1 1 d . A 1
H19 H -0.0391 0.3221 0.0308 0.044 Uiso 1 1 calc R A 1
N12 N 0.1359(11) 0.4040(11) 0.0535(8) 0.029(3) Uani 1 1 d . A 1
Pt2 Pt 0.11647(5) 0.28646(5) 0.31194(5) 0.02573(14) Uani 1 1 d . A 1
O2 O 0.0704(9) 0.2706(9) 0.1695(6) 0.028(2) Uani 1 1 d . A 1
H2 H 0.0810 0.2020 0.1332 0.042 Uiso 1 1 d R A 1
S2 S 0.4435(4) 0.3863(4) 0.0766(3) 0.0354(7) Uani 1 1 d . A 1
O21 O 0.2542(9) 0.1667(10) 0.2884(8) 0.038(2) Uani 1 1 d . A 1
O22 O 0.2283(12) -0.0549(12) 0.2498(8) 0.053(3) Uani 1 1 d . A 1
O23 O 0.3840(11) 0.0975(11) 0.4077(8) 0.042(3) Uani 1 1 d . A 1
C2 C 0.1478(14) 0.0789(13) 0.3905(11) 0.034(3) Uani 1 1 d . A 1
H2A H 0.1510 0.0135 0.4182 0.041 Uiso 1 1 calc R A 1
N21 N -0.0141(12) 0.1268(11) 0.2741(8) 0.030(3) Uani 1 1 d . A 1
C20 C -0.1291(15) 0.0996(17) 0.2044(12) 0.044(4) Uani 1 1 d . A 1
H20 H -0.1502 0.1591 0.1776 0.053 Uiso 1 1 calc R A 1
C21 C -0.2163(15) -0.0153(16) 0.1719(12) 0.044(4) Uani 1 1 d . A 1
H21 H -0.2954 -0.0362 0.1217 0.052 Uiso 1 1 calc R A 1
C22 C -0.1841(15) -0.0956(14) 0.2144(12) 0.041(4) Uani 1 1 d . A 1
H22 H -0.2439 -0.1721 0.1953 0.049 Uiso 1 1 calc R A 1
C23 C -0.0665(15) -0.0707(16) 0.2854(12) 0.041(4) Uani 1 1 d . A 1
H23 H -0.0443 -0.1303 0.3118 0.049 Uiso 1 1 calc R A 1
C24 C 0.0171(14) 0.0458(13) 0.3160(11) 0.032(3) Uani 1 1 d . A 1
C25 C 0.1828(14) 0.2086(13) 0.4770(10) 0.030(3) Uani 1 1 d . A 1
C26 C 0.2258(15) 0.2221(15) 0.5747(10) 0.035(4) Uani 1 1 d . A 1
H26 H 0.2285 0.1491 0.5885 0.042 Uiso 1 1 calc R A 1
C27 C 0.2655(15) 0.3451(17) 0.6531(12) 0.042(4) Uani 1 1 d . A 1
H27 H 0.3002 0.3569 0.7200 0.051 Uiso 1 1 calc R A 1
C28 C 0.2521(15) 0.4469(16) 0.6292(12) 0.044(4) Uani 1 1 d . A 1
H28 H 0.2740 0.5297 0.6808 0.053 Uiso 1 1 calc R A 1
C29 C 0.2072(14) 0.4315(15) 0.5314(11) 0.037(4) Uani 1 1 d . A 1
H29 H 0.2003 0.5033 0.5165 0.045 Uiso 1 1 calc R A 1
N22 N 0.1728(11) 0.3112(11) 0.4562(8) 0.028(3) Uani 1 1 d . A 1
C3 C -0.0093(14) 0.3968(16) 0.3322(13) 0.040(3) Uani 1 1 d . A 1
H3A H -0.0616 0.3912 0.2680 0.059 Uiso 1 1 calc R A 1
H3B H 0.0362 0.4854 0.3752 0.059 Uiso 1 1 calc R A 1
H3C H -0.0624 0.3663 0.3629 0.059 Uiso 1 1 calc R A 1
B1 B 0.8574(19) 0.193(2) 0.5116(15) 0.049(4) Uani 1 1 d U B 1
F1 F 0.8520(19) 0.2638(16) 0.4636(13) 0.163(7) Uani 1 1 d U B 1
F2 F 0.9097(16) 0.2605(15) 0.6115(9) 0.113(5) Uani 1 1 d U B 1
F3 F 0.7423(12) 0.1140(15) 0.4868(12) 0.104(5) Uani 1 1 d U B 1
F4 F 0.9337(14) 0.1084(16) 0.4910(12) 0.121(5) Uani 1 1 d U B 1
O1W O 0.7515(19) 0.2876(19) 0.0920(15) 0.124(7) Uani 1 1 d U . 1
O2W O 0.2785(19) -0.0760(18) 0.0760(13) 0.104(6) Uani 1 1 d U . 1
O3W O 0.5770(17) 0.2286(19) 0.3702(14) 0.104(6) Uani 1 1 d U C 1
O4W O 0.511(2) 0.117(2) 0.158(2) 0.159(8) Uani 1 1 d U C 1
O5W O 0.480(2) 0.416(2) 0.3544(18) 0.054(7) Uani 0.53(2) 1 d PU . 1
O6W O 0.169(2) 0.111(2) 0.0504(17) 0.056(7) Uani 0.53(2) 1 d PU . 1
O7W O 0.469(3) 0.453(3) 0.435(2) 0.077(11) Uani 0.47(2) 1 d PU . 1
O8W O 0.074(3) 0.049(3) 0.044(2) 0.083(12) Uani 0.47(2) 1 d PU . 1

loop_
_atom_site_aniso_label
_atom_site_aniso_U_11
_atom_site_aniso_U_22
_atom_site_aniso_U_33
_atom_site_aniso_U_23
_atom_site_aniso_U_13
_atom_site_aniso_U_12
Pt1 0.0262(3) 0.0264(3) 0.0214(3) 0.0068(2) 0.0080(2) 0.0067(2)
O1 0.031(5) 0.024(5) 0.020(5) 0.004(4) 0.002(4) -0.002(4)
S1 0.044(3) 0.030(2) 0.027(2) 0.0067(15) 0.0099(15) 0.0143(18)
O11 0.098(11) 0.080(11) 0.118(12) 0.074(9) 0.081(9) 0.061(8)
O12 0.029(6) 0.049(7) 0.059(8) 0.004(6) 0.006(5) 0.010(5)
O13 0.054(8) 0.060(8) 0.044(7) 0.001(6) 0.017(6) 0.019(6)
C1 0.027(8) 0.034(8) 0.029(8) 0.009(6) 0.009(5) 0.012(6)
N11 0.032(6) 0.024(6) 0.014(5) 0.002(5) 0.013(5) 0.010(5)
C10 0.047(9) 0.034(9) 0.039(9) 0.010(7) 0.022(7) 0.026(8)
C11 0.043(10) 0.019(8) 0.041(9) 0.003(6) 0.004(7) 0.006(7)
C12 0.020(7) 0.030(8) 0.017(6) 0.001(6) 0.010(5) 0.003(5)
C13 0.028(8) 0.040(9) 0.045(9) 0.021(8) 0.016(7) 0.010(7)
C14 0.038(8) 0.026(7) 0.029(7) 0.007(6) 0.016(6) 0.019(6)
C15 0.042(9) 0.028(8) 0.021(7) 0.005(6) 0.007(6) 0.005(7)
C16 0.053(10) 0.048(10) 0.025(8) 0.010(7) 0.017(7) 0.018(8)
C17 0.061(12) 0.036(9) 0.033(9) 0.004(7) 0.012(8) 0.023(8)
C18 0.050(10) 0.040(9) 0.023(8) 0.002(6) -0.002(7) 0.019(8)
C19 0.039(9) 0.023(7) 0.041(9) 0.004(7) 0.017(7) 0.004(7)
N12 0.030(7) 0.022(6) 0.021(6) 0.002(5) -0.002(5) 0.001(5)
Pt2 0.0277(3) 0.0247(3) 0.0228(3) 0.0073(2) 0.0089(2) 0.0072(2)
O2 0.030(5) 0.030(5) 0.020(5) 0.006(4) 0.011(4) 0.002(4)
S2 0.036(2) 0.037(2) 0.033(2) 0.0098(16) 0.0161(15) 0.0117(16)
O21 0.035(6) 0.049(7) 0.040(6) 0.021(5) 0.020(4) 0.022(5)
O22 0.067(8) 0.036(7) 0.026(6) -0.013(5) 0.002(5) 0.026(6)
O23 0.056(7) 0.047(7) 0.040(7) 0.025(6) 0.025(6) 0.027(6)
C2 0.042(9) 0.029(8) 0.024(7) 0.011(6) 0.001(6) 0.010(6)
N21 0.039(7) 0.025(6) 0.021(6) 0.005(5) 0.011(5) 0.002(5)
C20 0.035(9) 0.049(10) 0.040(9) 0.015(8) 0.003(7) 0.014(8)
C21 0.033(9) 0.051(11) 0.034(9) 0.014(8) 0.001(7) 0.002(8)
C22 0.037(9) 0.027(8) 0.040(9) 0.006(7) 0.002(7) -0.005(7)
C23 0.036(9) 0.039(9) 0.046(10) 0.018(8) 0.012(7) 0.010(7)
C24 0.033(8) 0.019(7) 0.033(8) 0.003(6) 0.006(6) 0.009(6)
C25 0.034(8) 0.023(7) 0.022(7) 0.004(6) 0.005(6) -0.001(6)
C26 0.046(9) 0.037(9) 0.020(7) 0.014(7) 0.007(6) 0.013(7)
C27 0.040(9) 0.057(11) 0.023(8) 0.013(7) 0.005(6) 0.011(8)
C28 0.046(10) 0.041(10) 0.031(9) 0.001(7) 0.013(7) 0.008(8)
C29 0.039(9) 0.034(8) 0.033(8) 0.010(7) 0.008(7) 0.011(7)
N22 0.034(6) 0.026(6) 0.025(6) 0.010(5) 0.012(5) 0.010(5)
C3 0.027(8) 0.052(10) 0.049(9) 0.026(8) 0.017(6) 0.014(7)
B1 0.049(10) 0.056(12) 0.038(8) 0.019(8) 0.012(8) 0.011(7)
F1 0.220(19) 0.101(12) 0.114(11) 0.081(11) -0.034(12) -0.049(10)
F2 0.151(13) 0.108(11) 0.038(6) 0.002(6) 0.006(7) 0.039(9)
F3 0.056(7) 0.120(12) 0.136(12) 0.073(9) 0.016(7) 0.000(6)
F4 0.091(9) 0.136(13) 0.112(12) 0.007(8) 0.052(9) 0.055(9)
O1W 0.121(10) 0.113(10) 0.123(10) 0.040(8) 0.022(7) 0.051(8)
O2W 0.124(10) 0.105(9) 0.094(9) 0.042(7) 0.048(7) 0.042(7)
O3W 0.087(9) 0.114(9) 0.119(9) 0.062(8) 0.029(7) 0.026(7)
O4W 0.161(11) 0.158(11) 0.164(11) 0.069(9) 0.063(9) 0.045(8)
O5W 0.047(10) 0.059(10) 0.056(10) 0.020(8) 0.023(7) 0.012(7)
O6W 0.059(11) 0.054(10) 0.050(10) 0.012(7) 0.023(8) 0.017(8)
O7W 0.070(13) 0.076(13) 0.079(14) 0.023(9) 0.025(9) 0.024(9)
O8W 0.083(14) 0.079(14) 0.081(14) 0.020(9) 0.034(10) 0.025(9)

loop_
_atom_type_symbol
_atom_type_description
_atom_type_scat_dispersion_real
_atom_type_scat_dispersion_imag
_atom_type_scat_source
C C 0.0033 0.0016 'International Tables Vol C Tables 4.2.6.8 and 6.1.1.4'
H H 0.0000 0.0000 'International Tables Vol C Tables 4.2.6.8 and 6.1.1.4'
B B 0.0013 0.0007 'International Tables Vol C Tables 4.2.6.8 and 6.1.1.4'
N N 0.0061 0.0033 'International Tables Vol C Tables 4.2.6.8 and 6.1.1.4'
O O 0.0106 0.0060 'International Tables Vol C Tables 4.2.6.8 and 6.1.1.4'
F F 0.0171 0.0103 'International Tables Vol C Tables 4.2.6.8 and 6.1.1.4'
Pt Pt -1.7033 8.3905 'International Tables Vol C Tables 4.2.6.8 and 6.1.1.4'
S S 0.1246 0.1234 'International Tables Vol C Tables 4.2.6.8 and 6.1.1.4'

loop_
_geom_angle_atom_site_label_1
_geom_angle_atom_site_label_2
_geom_angle_atom_site_label_3
_geom_angle
N12 Pt1 N11 91.0(4)
N12 Pt1 O2 92.8(4)
N11 Pt1 O2 175.8(4)
N12 Pt1 O1 174.1(4)
N11 Pt1 O1 94.9(4)
O2 Pt1 O1 81.3(3)
N12 Pt1 Pt2 133.6(3)
N11 Pt1 Pt2 135.4(3)
O2 Pt1 Pt2 40.8(2)
O1 Pt1 Pt2 40.5(2)
Pt2 O1 Pt1 97.9(4)
Pt2 O1 H1 112.7
Pt1 O1 H1 109.4
O22 S1 O23 115.0(6)
O22 S1 O21 109.3(8)
O23 S1 O21 113.7(7)
O22 S1 C2 107.7(8)
O23 S1 C2 105.2(7)
O21 S1 C2 105.3(5)
C15 C1 C14 115.4(10)
C15 C1 S2 112.1(10)
C14 C1 S2 113.1(10)
C15 C1 H1A 105.0
C14 C1 H1A 105.0
S2 C1 H1A 105.0
C14 N11 C10 119.6(13)
C14 N11 Pt1 123.0(9)
C10 N11 Pt1 117.4(10)
C11 C10 N11 120.8(15)
C11 C10 H10 119.6
N11 C10 H10 119.6
C10 C11 C12 121.9(15)
C10 C11 H11 119.0
C12 C11 H11 119.0
C11 C12 C13 115.6(14)
C11 C12 H12 122.2
C13 C12 H12 122.2
C14 C13 C12 121.3(14)
C14 C13 H13 119.4
C12 C13 H13 119.4
N11 C14 C13 120.6(13)
N11 C14 C1 119.3(12)
C13 C14 C1 120.1(13)
N12 C15 C16 119.3(14)
N12 C15 C1 120.4(12)
C16 C15 C1 120.3(14)
C17 C16 C15 119.6(16)
C17 C16 H16 120.2
C15 C16 H16 120.2
C18 C17 C16 120.1(16)
C18 C17 H17 120.0
C16 C17 H17 120.0
C17 C18 C19 119.0(16)
C17 C18 H18 120.5
C19 C18 H18 120.5
N12 C19 C18 121.4(15)
N12 C19 H19 119.3
C18 C19 H19 119.3
C19 N12 C15 120.7(13)
C19 N12 Pt1 117.4(11)
C15 N12 Pt1 121.8(9)
N21 Pt2 O1 176.2(4)
N21 Pt2 N22 90.1(4)
O1 Pt2 N22 93.7(4)
N21 Pt2 O2 93.6(4)
O1 Pt2 O2 82.6(3)
N22 Pt2 O2 176.2(4)
N21 Pt2 C3 91.6(6)
O1 Pt2 C3 88.3(5)
N22 Pt2 C3 91.9(6)
O2 Pt2 C3 88.8(5)
N21 Pt2 O21 88.8(5)
O1 Pt2 O21 91.3(4)
N22 Pt2 O21 88.7(4)
O2 Pt2 O21 90.5(4)
C3 Pt2 O21 179.3(4)
N21 Pt2 Pt1 134.7(3)
O1 Pt2 Pt1 41.5(3)
N22 Pt2 Pt1 135.2(3)
O2 Pt2 Pt1 41.1(3)
C3 Pt2 Pt1 87.6(4)
O21 Pt2 Pt1 91.7(2)
Pt2 O2 Pt1 98.2(4)
Pt2 O2 H2 110.1
Pt1 O2 H2 115.0
O12 S2 O11 114.0(10)
O12 S2 O13 112.8(6)
O11 S2 O13 113.0(10)
O12 S2 C1 104.8(7)
O11 S2 C1 107.8(6)
O13 S2 C1 103.3(7)
S1 O21 Pt2 119.7(5)
C24 C2 C25 113.8(10)
C24 C2 S1 110.6(10)
C25 C2 S1 109.8(10)
C24 C2 H2A 107.4
C25 C2 H2A 107.4
S1 C2 H2A 107.4
C24 N21 C20 121.0(13)
C24 N21 Pt2 118.7(10)
C20 N21 Pt2 120.2(11)
N21 C20 C21 120.6(16)
N21 C20 H20 119.7
C21 C20 H20 119.7
C22 C21 C20 117.8(15)
C22 C21 H21 121.1
C20 C21 H21 121.1
C21 C22 C23 122.7(15)
C21 C22 H22 118.6
C23 C22 H22 118.6
C22 C23 C24 117.3(15)
C22 C23 H23 121.4
C24 C23 H23 121.4
N21 C24 C23 120.4(14)
N21 C24 C2 118.7(12)
C23 C24 C2 120.7(14)
N22 C25 C26 120.8(13)
N22 C25 C2 117.9(12)
C26 C25 C2 121.3(13)
C25 C26 C27 119.7(14)
C25 C26 H26 120.2
C27 C26 H26 120.2
C28 C27 C26 117.8(15)
C28 C27 H27 121.1
C26 C27 H27 121.1
C27 C28 C29 121.7(16)
C27 C28 H28 119.2
C29 C28 H28 119.2
N22 C29 C28 119.4(15)
N22 C29 H29 120.3
C28 C29 H29 120.3
C25 N22 C29 120.5(12)
C25 N22 Pt2 119.0(9)
C29 N22 Pt2 120.4(10)
F1 B1 F2 113.2(19)
F1 B1 F3 112.7(18)
F2 B1 F3 110.4(17)
F1 B1 F4 113.1(18)
F2 B1 F4 103.1(16)
F3 B1 F4 103.4(17)

loop_
_geom_bond_atom_site_label_1
_geom_bond_atom_site_label_2
_geom_bond_distance
_geom_bond_site_symmetry_2
Pt1 N12 1.993(11) .
Pt1 N11 1.993(11) .
Pt1 O2 2.041(9) .
Pt1 O1 2.059(9) .
Pt1 Pt2 3.0763(7) .
O1 Pt2 2.019(9) .
O1 O7W 2.54(3) .
O1 H1 0.8300 .
S1 O22 1.423(11) .
S1 O23 1.445(12) .
S1 O21 1.474(9) .
S1 C2 1.811(14) .
O11 S2 1.443(11) .
O12 S2 1.436(11) .
O13 S2 1.455(12) .
C1 C15 1.48(2) .
C1 C14 1.506(19) .
C1 S2 1.844(12) .
C1 H1A 0.9900 .
N11 C14 1.336(18) .
N11 C10 1.379(17) .
C10 C11 1.36(2) .
C10 H10 0.9400 .
C11 C12 1.396(19) .
C11 H11 0.9400 .
C12 C13 1.41(2) .
C12 H12 0.9400 .
C13 C14 1.40(2) .
C13 H13 0.9400 .
C15 N12 1.351(19) .
C15 C16 1.41(2) .
C16 C17 1.37(2) .
C16 H16 0.9400 .
C17 C18 1.36(2) .
C17 H17 0.9400 .
C18 C19 1.39(2) .
C18 H18 0.9400 .
C19 N12 1.337(18) .
C19 H19 0.9400 .
Pt2 N21 2.007(12) .
Pt2 N22 2.020(11) .
Pt2 O2 2.030(9) .
Pt2 C3 2.032(12) .
Pt2 O21 2.220(8) .
O2 O8W 2.59(3) .
O2 H2 0.8300 .
C2 C24 1.500(19) .
C2 C25 1.508(19) .
C2 H2A 0.9900 .
N21 C24 1.339(19) .
N21 C20 1.350(19) .
C20 C21 1.39(2) .
C20 H20 0.9400 .
C21 C22 1.34(2) .
C21 H21 0.9400 .
C22 C23 1.38(2) .
C22 H22 0.9400 .
C23 C24 1.39(2) .
C23 H23 0.9400 .
C25 N22 1.339(18) .
C25 C26 1.382(19) .
C26 C27 1.40(2) .
C26 H26 0.9400 .
C27 C28 1.36(2) .
C27 H27 0.9400 .
C28 C29 1.38(2) .
C28 H28 0.9400 .
C29 N22 1.365(18) .
C29 H29 0.9400 .
C3 H3A 0.9700 .
C3 H3B 0.9700 .
C3 H3C 0.9700 .
B1 F1 1.28(2) .
B1 F2 1.35(2) .
B1 F3 1.37(2) .
B1 F4 1.39(2) .
O1W O2W 2.73(3) 2_655
O2W O6W 2.70(3) .
O2W O1W 2.73(3) 2_655
O2W O4W 2.87(3) .
O2W O8W 2.90(4) .
O3W O5W 2.60(3) .
O3W O4W 2.85(3) .
O3W O7W 2.95(4) .
O5W O7W 2.87(5) 2_666
O6W O8W 2.78(5) 2
O7W O5W 2.87(5) 2_666
O8W O6W 2.78(5) 2

loop_
_geom_hbond_atom_site_label_D
_geom_hbond_atom_site_label_H
_geom_hbond_atom_site_label_A
_geom_hbond_distance_DH
_geom_hbond_distance_HA
_geom_hbond_distance_DA
_geom_hbond_angle_DHA
O1 H1 O7W 0.83 1.73 2.54(3) 163.2
O1 H1 O5W 0.83 1.91 2.69(3) 158.1
O2 H2 O8W 0.83 1.77 2.59(3) 169.6
O2 H2 O6W 0.83 1.92 2.67(2) 150.0

loop_
_geom_torsion_atom_site_label_1
_geom_torsion_atom_site_label_2
_geom_torsion_atom_site_label_3
_geom_torsion_atom_site_label_4
_geom_torsion
N11 Pt1 O1 Pt2 177.4(4)
O2 Pt1 O1 Pt2 -0.8(3)
N12 Pt1 N11 C14 -32.5(11)
O1 Pt1 N11 C14 148.4(11)
Pt2 Pt1 N11 C14 150.8(9)
N12 Pt1 N11 C10 148.5(11)
O1 Pt1 N11 C10 -30.5(11)
Pt2 Pt1 N11 C10 -28.1(13)
C14 N11 C10 C11 2(2)
Pt1 N11 C10 C11 -179.4(11)
N11 C10 C11 C12 1(2)
C10 C11 C12 C13 -3(2)
C11 C12 C13 C14 3(2)
C10 N11 C14 C13 -1(2)
Pt1 N11 C14 C13 179.8(10)
C10 N11 C14 C1 177.5(12)
Pt1 N11 C14 C1 -1.4(18)
C12 C13 C14 N11 -1(2)
C12 C13 C14 C1 179.9(13)
C15 C1 C14 N11 48.9(16)
S2 C1 C14 N11 -82.1(14)
C15 C1 C14 C13 -132.3(15)
S2 C1 C14 C13 96.8(14)
C14 C1 C15 N12 -49.5(17)
S2 C1 C15 N12 81.9(15)
C14 C1 C15 C16 130.8(15)
S2 C1 C15 C16 -97.8(15)
N12 C15 C16 C17 0(2)
C1 C15 C16 C17 179.2(14)
C15 C16 C17 C18 1(2)
C16 C17 C18 C19 0(2)
C17 C18 C19 N12 0(2)
C18 C19 N12 C15 1(2)
C18 C19 N12 Pt1 178.5(11)
C16 C15 N12 C19 0(2)
C1 C15 N12 C19 -179.9(13)
C16 C15 N12 Pt1 -177.9(11)
C1 C15 N12 Pt1 2.4(19)
N11 Pt1 N12 C19 -145.8(12)
O2 Pt1 N12 C19 32.3(11)
Pt2 Pt1 N12 C19 31.0(13)
N11 Pt1 N12 C15 32.0(11)
O2 Pt1 N12 C15 -149.9(11)
Pt2 Pt1 N12 C15 -151.2(9)
Pt1 O1 Pt2 N22 179.9(5)
Pt1 O1 Pt2 O2 0.8(3)
Pt1 O1 Pt2 C3 -88.3(6)
Pt1 O1 Pt2 O21 91.1(4)
N12 Pt1 Pt2 N21 0.9(7)
N11 Pt1 Pt2 N21 176.3(7)
O2 Pt1 Pt2 N21 -1.2(7)
O1 Pt1 Pt2 N21 180.0(7)
N12 Pt1 Pt2 O1 -179.1(7)
N11 Pt1 Pt2 O1 -3.7(6)
O2 Pt1 Pt2 O1 178.8(5)
N12 Pt1 Pt2 N22 -179.2(7)
N11 Pt1 Pt2 N22 -3.8(6)
O2 Pt1 Pt2 N22 178.7(6)
O1 Pt1 Pt2 N22 -0.1(7)
N12 Pt1 Pt2 O2 2.1(6)
N11 Pt1 Pt2 O2 177.4(6)
O1 Pt1 Pt2 O2 -178.8(5)
N12 Pt1 Pt2 C3 -88.9(7)
N11 Pt1 Pt2 C3 86.4(7)
O2 Pt1 Pt2 C3 -91.0(7)
O1 Pt1 Pt2 C3 90.1(7)
N12 Pt1 Pt2 O21 90.9(6)
N11 Pt1 Pt2 O21 -93.7(5)
O2 Pt1 Pt2 O21 88.8(5)
O1 Pt1 Pt2 O21 -90.0(5)
N21 Pt2 O2 Pt1 179.2(5)
O1 Pt2 O2 Pt1 -0.8(3)
C3 Pt2 O2 Pt1 87.6(6)
O21 Pt2 O2 Pt1 -92.0(4)
N12 Pt1 O2 Pt2 -178.5(5)
O1 Pt1 O2 Pt2 0.8(3)
C15 C1 S2 O12 172.0(10)
C14 C1 S2 O12 -55.4(12)
C15 C1 S2 O11 -66.2(13)
C14 C1 S2 O11 66.4(13)
C15 C1 S2 O13 53.6(11)
C14 C1 S2 O13 -173.8(11)
O22 S1 O21 Pt2 116.4(8)
O23 S1 O21 Pt2 -113.7(7)
C2 S1 O21 Pt2 0.9(10)
N21 Pt2 O21 S1 -45.7(8)
O1 Pt2 O21 S1 138.1(8)
N22 Pt2 O21 S1 44.4(8)
O2 Pt2 O21 S1 -139.3(8)
Pt1 Pt2 O21 S1 179.6(7)
O22 S1 C2 C24 -54.4(11)
O23 S1 C2 C24 -177.5(9)
O21 S1 C2 C24 62.1(11)
O22 S1 C2 C25 179.1(10)
O23 S1 C2 C25 56.0(11)
O21 S1 C2 C25 -64.3(11)
N22 Pt2 N21 C24 -41.1(10)
O2 Pt2 N21 C24 138.1(11)
C3 Pt2 N21 C24 -133.0(11)
O21 Pt2 N21 C24 47.6(11)
Pt1 Pt2 N21 C24 138.9(9)
N22 Pt2 N21 C20 141.8(13)
O2 Pt2 N21 C20 -39.0(12)
C3 Pt2 N21 C20 49.9(12)
O21 Pt2 N21 C20 -129.5(12)
Pt1 Pt2 N21 C20 -38.3(14)
C24 N21 C20 C21 -2(2)
Pt2 N21 C20 C21 174.8(12)
N21 C20 C21 C22 2(2)
C20 C21 C22 C23 -3(3)
C21 C22 C23 C24 3(3)
C20 N21 C24 C23 3(2)
Pt2 N21 C24 C23 -174.4(11)
C20 N21 C24 C2 177.9(13)
Pt2 N21 C24 C2 0.8(18)
C22 C23 C24 N21 -3(2)
C22 C23 C24 C2 -178.3(14)
C25 C2 C24 N21 55.6(17)
S1 C2 C24 N21 -68.6(15)
C25 C2 C24 C23 -129.2(15)
S1 C2 C24 C23 106.6(15)
C24 C2 C25 N22 -54.8(17)
S1 C2 C25 N22 69.8(15)
C24 C2 C25 C26 126.2(16)
S1 C2 C25 C26 -109.2(14)
N22 C25 C26 C27 -3(2)
C2 C25 C26 C27 175.7(14)
C25 C26 C27 C28 4(2)
C26 C27 C28 C29 -3(2)
C27 C28 C29 N22 1(2)
C26 C25 N22 C29 1(2)
C2 C25 N22 C29 -177.8(13)
C26 C25 N22 Pt2 177.4(11)
C2 C25 N22 Pt2 -1.5(17)
C28 C29 N22 C25 0(2)
C28 C29 N22 Pt2 -176.4(11)
N21 Pt2 N22 C25 41.6(11)
O1 Pt2 N22 C25 -138.5(11)
C3 Pt2 N22 C25 133.2(11)
O21 Pt2 N22 C25 -47.2(11)
Pt1 Pt2 N22 C25 -138.4(9)
N21 Pt2 N22 C29 -142.2(12)
O1 Pt2 N22 C29 37.8(11)
C3 Pt2 N22 C29 -50.6(12)
O21 Pt2 N22 C29 129.1(11)
Pt1 Pt2 N22 C29 37.9(13)
